data_4068542
loop_
_publ_author_name
'Walter, Marc D.'
'Sofield, Chadwick D.'
'Booth, Corwin H.'
'Andersen, Richard A.'

_publ_section_title
;
 Spin Equilibria in Monomeric Manganocenes: Solid-State Magnetic and EXAFS
 Studies
;
_journal_issue 7
_journal_name_full Organometallics
_journal_page_first 2005
_journal_paper_doi 10.1021/om800922j
_journal_volume 28
_journal_year 2009
_chemical_formula_moiety 'C22 H42 Mn Si4'
_chemical_formula_sum 'C22 H42 Mn Si4'
_chemical_formula_weight 473.86
_chemical_name_systematic
;
 ?
;
_space_group_IT_number 14
_symmetry_cell_setting monoclinic
_symmetry_space_group_name_Hall '-P 2ybc'
_symmetry_space_group_name_H-M 'P 1 21/c 1'
_atom_sites_solution_hydrogens geom
_atom_sites_solution_primary direct
_atom_sites_solution_secondary difmap
_audit_creation_method SHELXL-97
_cell_angle_alpha 90.00
_cell_angle_beta 97.3160(10)
_cell_angle_gamma 90.00
_cell_formula_units_Z 4
_cell_length_a 10.7271(2)
_cell_length_b 12.9706(3)
_cell_length_c 20.4812(1)
_cell_measurement_reflns_used 4373
_cell_measurement_temperature 137(2)
_cell_measurement_theta_max 25.5
_cell_measurement_theta_min 2
_cell_volume 2826.49(9)
_computing_cell_refinement 'Bruker SAINT V. 6.40'
_computing_data_collection 'Bruker SMART V. 5.054D'
_computing_data_reduction 'Bruker SAINT V. 6.40'
_computing_structure_refinement 'SHELXL-97 (Sheldrick, 1997)'
_computing_structure_solution 'SHELXS-97 (Sheldrick, 1997)'
_diffrn_ambient_temperature 137(2)
_diffrn_measured_fraction_theta_full 0.899
_diffrn_measured_fraction_theta_max 0.899
_diffrn_measurement_device_type 'Bruker SMART CCD'
_diffrn_measurement_method /w-scan
_diffrn_radiation_monochromator graphite
_diffrn_radiation_source 'fine-focus sealed tube'
_diffrn_radiation_type MoK\a
_diffrn_radiation_wavelength 0.71073
_diffrn_reflns_av_R_equivalents 0.0716
_diffrn_reflns_av_sigmaI/netI 0.0728
_diffrn_reflns_limit_h_max 10
_diffrn_reflns_limit_h_min -12
_diffrn_reflns_limit_k_max 15
_diffrn_reflns_limit_k_min -15
_diffrn_reflns_limit_l_max 19
_diffrn_reflns_limit_l_min -23
_diffrn_reflns_number 12447
_diffrn_reflns_theta_full 25.57
_diffrn_reflns_theta_max 25.57
_diffrn_reflns_theta_min 1.86
_exptl_absorpt_coefficient_mu 0.642
_exptl_absorpt_correction_T_max 0.990
_exptl_absorpt_correction_T_min 0.859
_exptl_absorpt_correction_type empirical
_exptl_absorpt_process_details 'Blessing, 1995'
_exptl_crystal_colour yellow
_exptl_crystal_density_diffrn 1.114
_exptl_crystal_density_method 'not measured'
_exptl_crystal_description wafer
_exptl_crystal_F_000 1020
_exptl_crystal_size_max 0.25
_exptl_crystal_size_mid 0.20
_exptl_crystal_size_min 0.05
_refine_diff_density_max 1.544
_refine_diff_density_min -0.530
_refine_diff_density_rms 0.116
_refine_ls_extinction_method none
_refine_ls_goodness_of_fit_ref 1.043
_refine_ls_hydrogen_treatment constr
_refine_ls_matrix_type full
_refine_ls_number_parameters 256
_refine_ls_number_reflns 4769
_refine_ls_number_restraints 0
_refine_ls_restrained_S_all 1.043
_refine_ls_R_factor_all 0.0967
_refine_ls_R_factor_gt 0.0722
_refine_ls_shift/su_max 0.000
_refine_ls_shift/su_mean 0.000
_refine_ls_structure_factor_coef Fsqd
_refine_ls_weighting_details 'calc w=1/[\s^2^(Fo^2^)+(0.1278P)^2^+0.0000P] where P=(Fo^2^+2Fc^2^)/3'
_refine_ls_weighting_scheme calc
_refine_ls_wR_factor_gt 0.1900
_refine_ls_wR_factor_ref 0.2005
_reflns_number_gt 3360
_reflns_number_total 4769
_reflns_threshold_expression >2sigma(I)
_cod_data_source_file om800922j_si_002.cif
_cod_data_source_block tms4Mn
_cod_original_sg_symbol_H-M P2(1)/c
_cod_database_code 4068542

loop_
_symmetry_equiv_pos_as_xyz
'x, y, z'
'-x, y+1/2, -z+1/2'
'-x, -y, -z'
'x, -y-1/2, z-1/2'

loop_
_atom_site_label
_atom_site_type_symbol
_atom_site_fract_x
_atom_site_fract_y
_atom_site_fract_z
_atom_site_U_iso_or_equiv
_atom_site_adp_type
_atom_site_occupancy
_atom_site_symmetry_multiplicity
_atom_site_calc_flag
_atom_site_refinement_flags
C1 C 0.7678(4) 0.3301(3) 0.1526(2) 0.0263(10) Uani 1 1 d .
C2 C 0.8438(4) 0.2674(3) 0.1159(2) 0.0273(10) Uani 1 1 d .
H2 H 0.8207 0.2461 0.0716 0.033 Uiso 1 1 calc R
C3 C 0.9587(4) 0.2414(3) 0.1550(2) 0.0285(11) Uani 1 1 d .
C4 C 0.9532(4) 0.2903(4) 0.2171(2) 0.0313(11) Uani 1 1 d .
H4 H 1.0171 0.2873 0.2537 0.038 Uiso 1 1 calc R
C5 C 0.8389(4) 0.3435(3) 0.2158(2) 0.0275(10) Uani 1 1 d .
H5 H 0.8131 0.3820 0.2511 0.033 Uiso 1 1 calc R
C6 C 0.6833(4) 0.0044(3) 0.1939(2) 0.0270(10) Uani 1 1 d .
C7 C 0.7806(4) 0.0017(3) 0.2487(2) 0.0254(10) Uani 1 1 d .
H7 H 0.8523 -0.0418 0.2519 0.030 Uiso 1 1 calc R
C8 C 0.7547(4) 0.0735(3) 0.2977(2) 0.0250(10) Uani 1 1 d .
C9 C 0.6383(4) 0.1215(4) 0.2724(2) 0.0281(10) Uani 1 1 d .
H9 H 0.5963 0.1733 0.2940 0.034 Uiso 1 1 calc R
C10 C 0.5968(4) 0.0792(3) 0.2107(2) 0.0281(10) Uani 1 1 d .
H10 H 0.5214 0.0980 0.1839 0.034 Uiso 1 1 calc R
C11 C 0.5361(5) 0.3152(4) 0.0508(3) 0.0425(13) Uani 1 1 d .
H11A H 0.5915 0.3186 0.0163 0.064 Uiso 1 1 calc R
H11B H 0.4548 0.3464 0.0347 0.064 Uiso 1 1 calc R
H11C H 0.5236 0.2430 0.0625 0.064 Uiso 1 1 calc R
C12 C 0.6267(5) 0.5269(4) 0.1072(3) 0.0398(12) Uani 1 1 d .
H12A H 0.5435 0.5568 0.0938 0.060 Uiso 1 1 calc R
H12B H 0.6787 0.5350 0.0716 0.060 Uiso 1 1 calc R
H12C H 0.6667 0.5622 0.1467 0.060 Uiso 1 1 calc R
C13 C 0.5092(5) 0.3727(4) 0.1927(3) 0.0403(13) Uani 1 1 d .
H13A H 0.5003 0.2994 0.2027 0.060 Uiso 1 1 calc R
H13B H 0.4261 0.4024 0.1786 0.060 Uiso 1 1 calc R
H13C H 0.5483 0.4088 0.2321 0.060 Uiso 1 1 calc R
C14 C 1.1663(9) 0.2322(7) 0.0665(5) 0.129(4) Uani 1 1 d .
H14A H 1.2361 0.1905 0.0544 0.193 Uiso 1 1 calc R
H14B H 1.1981 0.2994 0.0829 0.193 Uiso 1 1 calc R
H14C H 1.1038 0.2421 0.0277 0.193 Uiso 1 1 calc R
C15 C 1.0440(7) 0.0380(6) 0.1009(6) 0.161(5) Uani 1 1 d .
H15A H 0.9555 0.0271 0.1064 0.242 Uiso 1 1 calc R
H15B H 1.0958 -0.0144 0.1259 0.242 Uiso 1 1 calc R
H15C H 1.0543 0.0325 0.0541 0.242 Uiso 1 1 calc R
C16 C 1.2118(7) 0.1488(9) 0.2039(4) 0.133(5) Uani 1 1 d .
H16A H 1.1698 0.1296 0.2419 0.200 Uiso 1 1 calc R
H16B H 1.2578 0.2135 0.2132 0.200 Uiso 1 1 calc R
H16C H 1.2707 0.0943 0.1952 0.200 Uiso 1 1 calc R
C17 C 0.7823(5) -0.1821(4) 0.1245(3) 0.0427(13) Uani 1 1 d .
H17A H 0.8660 -0.1507 0.1296 0.064 Uiso 1 1 calc R
H17B H 0.7708 -0.2238 0.0843 0.064 Uiso 1 1 calc R
H17C H 0.7741 -0.2262 0.1626 0.064 Uiso 1 1 calc R
C18 C 0.6686(5) -0.0008(4) 0.0430(2) 0.0379(12) Uani 1 1 d .
H18A H 0.7523 0.0301 0.0446 0.057 Uiso 1 1 calc R
H18B H 0.6051 0.0539 0.0404 0.057 Uiso 1 1 calc R
H18C H 0.6525 -0.0453 0.0042 0.057 Uiso 1 1 calc R
C19 C 0.5016(5) -0.1386(4) 0.1144(3) 0.0456(14) Uani 1 1 d .
H19A H 0.4861 -0.1813 0.0747 0.068 Uiso 1 1 calc R
H19B H 0.4379 -0.0841 0.1126 0.068 Uiso 1 1 calc R
H19C H 0.4971 -0.1816 0.1533 0.068 Uiso 1 1 calc R
C20 C 1.0130(5) 0.0545(4) 0.3777(2) 0.0443(14) Uani 1 1 d .
H20A H 1.0499 0.0896 0.3424 0.066 Uiso 1 1 calc R
H20B H 1.0127 -0.0201 0.3701 0.066 Uiso 1 1 calc R
H20C H 1.0629 0.0699 0.4201 0.066 Uiso 1 1 calc R
C21 C 0.8469(5) 0.2410(4) 0.3966(3) 0.0450(14) Uani 1 1 d .
H21A H 0.8880 0.2783 0.3637 0.068 Uiso 1 1 calc R
H21B H 0.8919 0.2543 0.4405 0.068 Uiso 1 1 calc R
H21C H 0.7598 0.2645 0.3950 0.068 Uiso 1 1 calc R
C22 C 0.7770(6) 0.0340(5) 0.4459(3) 0.0553(16) Uani 1 1 d .
H22A H 0.7891 -0.0406 0.4426 0.083 Uiso 1 1 calc R
H22B H 0.6869 0.0495 0.4415 0.083 Uiso 1 1 calc R
H22C H 0.8172 0.0584 0.4888 0.083 Uiso 1 1 calc R
Mn1 Mn 0.79097(7) 0.16305(6) 0.20035(4) 0.0354(3) Uani 1 1 d .
Si1 Si 0.60974(12) 0.38715(10) 0.12547(6) 0.0279(3) Uani 1 1 d .
Si2 Si 1.09312(12) 0.16580(11) 0.13101(7) 0.0355(4) Uani 1 1 d .
Si3 Si 0.66071(12) -0.07915(10) 0.11908(6) 0.0289(3) Uani 1 1 d .
Si4 Si 0.84903(12) 0.10022(10) 0.37900(6) 0.0284(3) Uani 1 1 d .

loop_
_atom_site_aniso_label
_atom_site_aniso_U_11
_atom_site_aniso_U_22
_atom_site_aniso_U_33
_atom_site_aniso_U_23
_atom_site_aniso_U_13
_atom_site_aniso_U_12
C1 0.024(2) 0.016(2) 0.039(3) 0.0041(19) 0.006(2) -0.0015(19)
C2 0.020(2) 0.025(3) 0.037(3) 0.005(2) 0.0035(19) 0.0003(19)
C3 0.016(2) 0.021(2) 0.048(3) 0.009(2) 0.004(2) -0.0016(19)
C4 0.016(2) 0.031(3) 0.045(3) 0.004(2) -0.004(2) -0.006(2)
C5 0.024(2) 0.017(2) 0.041(3) 0.0000(19) 0.002(2) -0.0010(19)
C6 0.023(2) 0.019(2) 0.037(3) 0.0063(19) 0.0003(19) -0.0015(19)
C7 0.014(2) 0.022(2) 0.040(3) 0.0008(19) 0.0029(19) -0.0031(18)
C8 0.016(2) 0.022(2) 0.036(3) 0.0028(19) 0.0004(18) -0.0025(18)
C9 0.017(2) 0.027(2) 0.041(3) -0.002(2) 0.006(2) 0.0030(19)
C10 0.014(2) 0.026(3) 0.044(3) 0.005(2) 0.0012(19) -0.0003(19)
C11 0.027(3) 0.038(3) 0.060(3) -0.004(3) -0.005(2) 0.003(2)
C12 0.029(3) 0.031(3) 0.059(3) 0.007(2) 0.003(2) 0.005(2)
C13 0.026(3) 0.038(3) 0.059(3) 0.009(2) 0.015(2) 0.015(2)
C14 0.130(8) 0.122(8) 0.158(8) 0.077(7) 0.110(7) 0.066(7)
C15 0.045(5) 0.050(5) 0.400(17) -0.076(8) 0.070(7) -0.002(4)
C16 0.050(5) 0.260(14) 0.087(6) -0.020(7) -0.003(4) 0.085(7)
C17 0.052(3) 0.027(3) 0.048(3) -0.002(2) 0.001(3) 0.006(3)
C18 0.029(3) 0.043(3) 0.041(3) 0.004(2) 0.003(2) 0.000(2)
C19 0.042(3) 0.047(3) 0.046(3) -0.006(2) 0.003(2) -0.021(3)
C20 0.033(3) 0.046(3) 0.051(3) -0.011(3) -0.006(2) 0.011(3)
C21 0.040(3) 0.038(3) 0.053(3) -0.009(3) -0.008(3) 0.008(3)
C22 0.053(4) 0.062(4) 0.051(4) 0.009(3) 0.011(3) -0.013(3)
Mn1 0.0279(5) 0.0254(5) 0.0528(5) 0.0055(3) 0.0052(3) -0.0048(3)
Si1 0.0206(7) 0.0226(7) 0.0404(8) 0.0022(5) 0.0033(5) 0.0038(5)
Si2 0.0160(7) 0.0299(8) 0.0614(10) 0.0042(6) 0.0081(6) 0.0008(6)
Si3 0.0244(7) 0.0239(7) 0.0373(8) -0.0003(5) -0.0003(5) -0.0039(5)
Si4 0.0211(7) 0.0262(7) 0.0373(8) -0.0008(5) 0.0011(5) 0.0025(5)

loop_
_atom_type_symbol
_atom_type_description
_atom_type_scat_dispersion_real
_atom_type_scat_dispersion_imag
_atom_type_scat_source
C C 0.0033 0.0016 'International Tables Vol C Tables 4.2.6.8 and 6.1.1.4'
H H 0.0000 0.0000 'International Tables Vol C Tables 4.2.6.8 and 6.1.1.4'
Mn Mn 0.3368 0.7283 'International Tables Vol C Tables 4.2.6.8 and 6.1.1.4'
Si Si 0.0817 0.0704 'International Tables Vol C Tables 4.2.6.8 and 6.1.1.4'

loop_
_geom_angle_atom_site_label_1
_geom_angle_atom_site_label_2
_geom_angle_atom_site_label_3
_geom_angle
C5 C1 C2 105.7(4)
C5 C1 Si1 125.6(3)
C2 C1 Si1 128.7(3)
C5 C1 Mn1 73.8(2)
C2 C1 Mn1 70.2(2)
Si1 C1 Mn1 121.8(2)
C3 C2 C1 110.5(4)
C3 C2 Mn1 73.7(3)
C1 C2 Mn1 74.4(2)
C3 C2 H2 124.7
C1 C2 H2 124.7
Mn1 C2 H2 118.9
C2 C3 C4 105.3(4)
C2 C3 Si2 128.5(4)
C4 C3 Si2 126.2(3)
C2 C3 Mn1 71.0(2)
C4 C3 Mn1 73.8(2)
Si2 C3 Mn1 122.2(2)
C5 C4 C3 109.6(4)
C5 C4 Mn1 73.6(3)
C3 C4 Mn1 71.2(2)
C5 C4 H4 125.2
C3 C4 H4 125.2
Mn1 C4 H4 121.6
C4 C5 C1 108.8(4)
C4 C5 Mn1 72.3(3)
C1 C5 Mn1 71.5(2)
C4 C5 H5 125.6
C1 C5 H5 125.6
Mn1 C5 H5 122.2
C10 C6 C7 105.2(4)
C10 C6 Si3 125.2(3)
C7 C6 Si3 129.4(3)
C10 C6 Mn1 73.7(2)
C7 C6 Mn1 71.0(2)
Si3 C6 Mn1 124.4(2)
C8 C7 C6 110.4(4)
C8 C7 Mn1 74.7(3)
C6 C7 Mn1 73.4(2)
C8 C7 H7 124.8
C6 C7 H7 124.8
Mn1 C7 H7 118.9
C7 C8 C9 105.6(4)
C7 C8 Si4 128.2(3)
C9 C8 Si4 126.1(3)
C7 C8 Mn1 70.2(2)
C9 C8 Mn1 73.4(2)
Si4 C8 Mn1 121.9(2)
C10 C9 C8 108.6(4)
C10 C9 Mn1 72.3(2)
C8 C9 Mn1 71.8(2)
C10 C9 H9 125.7
C8 C9 H9 125.7
Mn1 C9 H9 121.9
C9 C10 C6 110.2(4)
C9 C10 Mn1 73.8(2)
C6 C10 Mn1 71.5(2)
C9 C10 H10 124.9
C6 C10 H10 124.9
Mn1 C10 H10 121.4
Si1 C11 H11A 109.5
Si1 C11 H11B 109.5
H11A C11 H11B 109.5
Si1 C11 H11C 109.5
H11A C11 H11C 109.5
H11B C11 H11C 109.5
Si1 C12 H12A 109.5
Si1 C12 H12B 109.5
H12A C12 H12B 109.5
Si1 C12 H12C 109.5
H12A C12 H12C 109.5
H12B C12 H12C 109.5
Si1 C13 H13A 109.5
Si1 C13 H13B 109.5
H13A C13 H13B 109.5
Si1 C13 H13C 109.5
H13A C13 H13C 109.5
H13B C13 H13C 109.5
Si2 C14 H14A 109.5
Si2 C14 H14B 109.5
H14A C14 H14B 109.5
Si2 C14 H14C 109.5
H14A C14 H14C 109.5
H14B C14 H14C 109.5
Si2 C15 H15A 109.5
Si2 C15 H15B 109.5
H15A C15 H15B 109.5
Si2 C15 H15C 109.5
H15A C15 H15C 109.5
H15B C15 H15C 109.5
Si2 C16 H16A 109.5
Si2 C16 H16B 109.5
H16A C16 H16B 109.5
Si2 C16 H16C 109.5
H16A C16 H16C 109.5
H16B C16 H16C 109.5
Si3 C17 H17A 109.5
Si3 C17 H17B 109.5
H17A C17 H17B 109.5
Si3 C17 H17C 109.5
H17A C17 H17C 109.5
H17B C17 H17C 109.5
Si3 C18 H18A 109.5
Si3 C18 H18B 109.5
H18A C18 H18B 109.5
Si3 C18 H18C 109.5
H18A C18 H18C 109.5
H18B C18 H18C 109.5
Si3 C19 H19A 109.5
Si3 C19 H19B 109.5
H19A C19 H19B 109.5
Si3 C19 H19C 109.5
H19A C19 H19C 109.5
H19B C19 H19C 109.5
Si4 C20 H20A 109.5
Si4 C20 H20B 109.5
H20A C20 H20B 109.5
Si4 C20 H20C 109.5
H20A C20 H20C 109.5
H20B C20 H20C 109.5
Si4 C21 H21A 109.5
Si4 C21 H21B 109.5
H21A C21 H21B 109.5
Si4 C21 H21C 109.5
H21A C21 H21C 109.5
H21B C21 H21C 109.5
Si4 C22 H22A 109.5
Si4 C22 H22B 109.5
H22A C22 H22B 109.5
Si4 C22 H22C 109.5
H22A C22 H22C 109.5
H22B C22 H22C 109.5
C2 Mn1 C7 150.67(16)
C2 Mn1 C6 129.19(16)
C7 Mn1 C6 35.66(14)
C2 Mn1 C3 35.38(15)
C7 Mn1 C3 129.52(15)
C6 Mn1 C3 138.41(16)
C2 Mn1 C1 35.41(15)
C7 Mn1 C1 171.09(15)
C6 Mn1 C1 138.46(15)
C3 Mn1 C1 59.35(15)
C2 Mn1 C8 171.46(16)
C7 Mn1 C8 35.12(14)
C6 Mn1 C8 59.30(15)
C3 Mn1 C8 138.95(15)
C1 Mn1 C8 140.30(15)
C2 Mn1 C10 129.12(16)
C7 Mn1 C10 57.42(15)
C6 Mn1 C10 34.74(15)
C3 Mn1 C10 162.03(16)
C1 Mn1 C10 113.94(15)
C8 Mn1 C10 57.68(15)
C2 Mn1 C4 57.48(16)
C7 Mn1 C4 129.32(16)
C6 Mn1 C4 162.52(16)
C3 Mn1 C4 35.03(15)
C1 Mn1 C4 57.72(15)
C8 Mn1 C4 114.21(16)
C10 Mn1 C4 158.54(16)
C2 Mn1 C9 147.00(15)
C7 Mn1 C9 57.47(15)
C6 Mn1 C9 58.01(16)
C3 Mn1 C9 162.43(16)
C1 Mn1 C9 114.45(15)
C8 Mn1 C9 34.83(14)
C10 Mn1 C9 33.97(15)
C4 Mn1 C9 127.42(16)
C2 Mn1 C5 57.52(16)
C7 Mn1 C5 147.15(15)
C6 Mn1 C5 162.06(16)
C3 Mn1 C5 58.13(15)
C1 Mn1 C5 34.67(15)
C8 Mn1 C5 114.79(15)
C10 Mn1 C5 127.32(15)
C4 Mn1 C5 34.02(15)
C9 Mn1 C5 106.77(16)
C13 Si1 C12 109.0(2)
C13 Si1 C1 109.2(2)
C12 Si1 C1 109.7(2)
C13 Si1 C11 109.2(3)
C12 Si1 C11 111.2(2)
C1 Si1 C11 108.5(2)
C15 Si2 C14 108.3(5)
C15 Si2 C16 107.7(5)
C14 Si2 C16 108.9(5)
C15 Si2 C3 111.6(3)
C14 Si2 C3 111.1(3)
C16 Si2 C3 109.1(3)
C17 Si3 C19 109.7(3)
C17 Si3 C6 110.5(2)
C19 Si3 C6 107.7(2)
C17 Si3 C18 109.5(2)
C19 Si3 C18 108.7(2)
C6 Si3 C18 110.7(2)
C20 Si4 C21 110.5(3)
C20 Si4 C22 110.1(3)
C21 Si4 C22 107.0(3)
C20 Si4 C8 109.5(2)
C21 Si4 C8 109.7(2)
C22 Si4 C8 110.0(2)

loop_
_geom_bond_atom_site_label_1
_geom_bond_atom_site_label_2
_geom_bond_distance
C1 C5 1.426(6)
C1 C2 1.430(6)
C1 Si1 1.868(5)
C1 Mn1 2.377(4)
C2 C3 1.422(6)
C2 Mn1 2.322(4)
C2 H2 0.9500
C3 C4 1.429(6)
C3 Si2 1.861(5)
C3 Mn1 2.358(4)
C4 C5 1.404(6)
C4 Mn1 2.391(4)
C4 H4 0.9500
C5 Mn1 2.408(4)
C5 H5 0.9500
C6 C10 1.415(6)
C6 C7 1.433(6)
C6 Si3 1.868(5)
C6 Mn1 2.355(4)
C7 C8 1.421(6)
C7 Mn1 2.324(4)
C7 H7 0.9500
C8 C9 1.432(6)
C8 Si4 1.868(4)
C8 Mn1 2.382(4)
C9 C10 1.398(6)
C9 Mn1 2.402(4)
C9 H9 0.9500
C10 Mn1 2.383(4)
C10 H10 0.9500
C11 Si1 1.878(5)
C11 H11A 0.9800
C11 H11B 0.9800
C11 H11C 0.9800
C12 Si1 1.864(5)
C12 H12A 0.9800
C12 H12B 0.9800
C12 H12C 0.9800
C13 Si1 1.863(5)
C13 H13A 0.9800
C13 H13B 0.9800
C13 H13C 0.9800
C14 Si2 1.835(7)
C14 H14A 0.9800
C14 H14B 0.9800
C14 H14C 0.9800
C15 Si2 1.824(8)
C15 H15A 0.9800
C15 H15B 0.9800
C15 H15C 0.9800
C16 Si2 1.848(7)
C16 H16A 0.9800
C16 H16B 0.9800
C16 H16C 0.9800
C17 Si3 1.860(5)
C17 H17A 0.9800
C17 H17B 0.9800
C17 H17C 0.9800
C18 Si3 1.871(5)
C18 H18A 0.9800
C18 H18B 0.9800
C18 H18C 0.9800
C19 Si3 1.864(5)
C19 H19A 0.9800
C19 H19B 0.9800
C19 H19C 0.9800
C20 Si4 1.860(5)
C20 H20A 0.9800
C20 H20B 0.9800
C20 H20C 0.9800
C21 Si4 1.862(5)
C21 H21A 0.9800
C21 H21B 0.9800
C21 H21C 0.9800
C22 Si4 1.866(5)
C22 H22A 0.9800
C22 H22B 0.9800
C22 H22C 0.9800

loop_
_geom_torsion_atom_site_label_1
_geom_torsion_atom_site_label_2
_geom_torsion_atom_site_label_3
_geom_torsion_atom_site_label_4
_geom_torsion
C5 C1 C2 C3 0.5(5)
Si1 C1 C2 C3 179.2(3)
Mn1 C1 C2 C3 -65.4(3)
C5 C1 C2 Mn1 65.9(3)
Si1 C1 C2 Mn1 -115.4(4)
C1 C2 C3 C4 -0.5(5)
Mn1 C2 C3 C4 -66.3(3)
C1 C2 C3 Si2 -177.7(3)
Mn1 C2 C3 Si2 116.5(4)
C1 C2 C3 Mn1 65.9(3)
C2 C3 C4 C5 0.3(5)
Si2 C3 C4 C5 177.6(3)
Mn1 C3 C4 C5 -64.1(3)
C2 C3 C4 Mn1 64.4(3)
Si2 C3 C4 Mn1 -118.3(3)
C3 C4 C5 C1 0.0(5)
Mn1 C4 C5 C1 -62.6(3)
C3 C4 C5 Mn1 62.6(3)
C2 C1 C5 C4 -0.3(5)
Si1 C1 C5 C4 -179.1(3)
Mn1 C1 C5 C4 63.1(3)
C2 C1 C5 Mn1 -63.4(3)
Si1 C1 C5 Mn1 117.8(3)
C10 C6 C7 C8 -0.3(5)
Si3 C6 C7 C8 -174.6(3)
Mn1 C6 C7 C8 66.1(3)
C10 C6 C7 Mn1 -66.4(3)
Si3 C6 C7 Mn1 119.3(4)
C6 C7 C8 C9 0.1(5)
Mn1 C7 C8 C9 65.4(3)
C6 C7 C8 Si4 179.2(3)
Mn1 C7 C8 Si4 -115.5(3)
C6 C7 C8 Mn1 -65.2(3)
C7 C8 C9 C10 0.1(5)
Si4 C8 C9 C10 -179.0(3)
Mn1 C8 C9 C10 63.3(3)
C7 C8 C9 Mn1 -63.2(3)
Si4 C8 C9 Mn1 117.7(3)
C8 C9 C10 C6 -0.3(5)
Mn1 C9 C10 C6 62.7(3)
C8 C9 C10 Mn1 -63.0(3)
C7 C6 C10 C9 0.4(5)
Si3 C6 C10 C9 175.0(3)
Mn1 C6 C10 C9 -64.1(3)
C7 C6 C10 Mn1 64.5(3)
Si3 C6 C10 Mn1 -120.9(3)
C3 C2 Mn1 C7 -74.8(4)
C1 C2 Mn1 C7 167.8(3)
C3 C2 Mn1 C6 -121.2(3)
C1 C2 Mn1 C6 121.3(3)
C1 C2 Mn1 C3 -117.5(4)
C3 C2 Mn1 C1 117.5(4)
C3 C2 Mn1 C8 52.6(11)
C1 C2 Mn1 C8 -64.8(11)
C3 C2 Mn1 C10 -166.5(3)
C1 C2 Mn1 C10 76.0(3)
C3 C2 Mn1 C4 38.8(3)
C1 C2 Mn1 C4 -78.7(3)
C3 C2 Mn1 C9 148.7(3)
C1 C2 Mn1 C9 31.3(4)
C3 C2 Mn1 C5 79.4(3)
C1 C2 Mn1 C5 -38.1(3)
C8 C7 Mn1 C2 168.2(3)
C6 C7 Mn1 C2 -74.5(4)
C8 C7 Mn1 C6 -117.3(4)
C8 C7 Mn1 C3 121.8(3)
C6 C7 Mn1 C3 -120.9(3)
C8 C7 Mn1 C1 -64.2(11)
C6 C7 Mn1 C1 53.1(11)
C6 C7 Mn1 C8 117.3(4)
C8 C7 Mn1 C10 -78.8(3)
C6 C7 Mn1 C10 38.5(3)
C8 C7 Mn1 C4 75.9(3)
C6 C7 Mn1 C4 -166.7(3)
C8 C7 Mn1 C9 -38.2(2)
C6 C7 Mn1 C9 79.1(3)
C8 C7 Mn1 C5 30.9(4)
C6 C7 Mn1 C5 148.2(3)
C10 C6 Mn1 C2 -104.7(3)
C7 C6 Mn1 C2 142.5(2)
Si3 C6 Mn1 C2 17.2(4)
C10 C6 Mn1 C7 112.9(4)
Si3 C6 Mn1 C7 -125.3(4)
C10 C6 Mn1 C3 -152.9(3)
C7 C6 Mn1 C3 94.3(3)
Si3 C6 Mn1 C3 -31.0(4)
C10 C6 Mn1 C1 -56.4(3)
C7 C6 Mn1 C1 -169.2(3)
Si3 C6 Mn1 C1 65.5(4)
C10 C6 Mn1 C8 76.4(3)
C7 C6 Mn1 C8 -36.5(2)
Si3 C6 Mn1 C8 -161.7(3)
C7 C6 Mn1 C10 -112.9(4)
Si3 C6 Mn1 C10 121.9(4)
C10 C6 Mn1 C4 149.1(5)
C7 C6 Mn1 C4 36.2(7)
Si3 C6 Mn1 C4 -89.0(6)
C10 C6 Mn1 C9 35.4(2)
C7 C6 Mn1 C9 -77.5(3)
Si3 C6 Mn1 C9 157.3(3)
C10 C6 Mn1 C5 0.9(6)
C7 C6 Mn1 C5 -111.9(5)
Si3 C6 Mn1 C5 122.8(5)
C4 C3 Mn1 C2 113.1(4)
Si2 C3 Mn1 C2 -124.1(4)
C2 C3 Mn1 C7 142.2(3)
C4 C3 Mn1 C7 -104.7(3)
Si2 C3 Mn1 C7 18.1(4)
C2 C3 Mn1 C6 93.3(3)
C4 C3 Mn1 C6 -153.6(3)
Si2 C3 Mn1 C6 -30.8(4)
C2 C3 Mn1 C1 -36.7(3)
C4 C3 Mn1 C1 76.3(3)
Si2 C3 Mn1 C1 -160.8(3)
C2 C3 Mn1 C8 -169.6(3)
C4 C3 Mn1 C8 -56.6(4)
Si2 C3 Mn1 C8 66.3(4)
C2 C3 Mn1 C10 35.9(6)
C4 C3 Mn1 C10 149.0(5)
Si2 C3 Mn1 C10 -88.2(5)
C2 C3 Mn1 C4 -113.1(4)
Si2 C3 Mn1 C4 122.9(4)
C2 C3 Mn1 C9 -110.6(5)
C4 C3 Mn1 C9 2.5(6)
Si2 C3 Mn1 C9 125.4(5)
C2 C3 Mn1 C5 -77.5(3)
C4 C3 Mn1 C5 35.6(3)
Si2 C3 Mn1 C5 158.4(3)
C5 C1 Mn1 C2 -113.8(4)
Si1 C1 Mn1 C2 124.0(4)
C5 C1 Mn1 C7 108.2(10)
C2 C1 Mn1 C7 -137.9(9)
Si1 C1 Mn1 C7 -14.0(12)
C5 C1 Mn1 C6 152.9(3)
C2 C1 Mn1 C6 -93.3(3)
Si1 C1 Mn1 C6 30.7(4)
C5 C1 Mn1 C3 -77.2(3)
C2 C1 Mn1 C3 36.7(3)
Si1 C1 Mn1 C3 160.6(3)
C5 C1 Mn1 C8 54.0(4)
C2 C1 Mn1 C8 167.9(3)
Si1 C1 Mn1 C8 -68.2(3)
C5 C1 Mn1 C10 121.6(3)
C2 C1 Mn1 C10 -124.5(3)
Si1 C1 Mn1 C10 -0.6(3)
C5 C1 Mn1 C4 -35.9(3)
C2 C1 Mn1 C4 77.9(3)
Si1 C1 Mn1 C4 -158.1(3)
C5 C1 Mn1 C9 84.3(3)
C2 C1 Mn1 C9 -161.9(3)
Si1 C1 Mn1 C9 -37.9(3)
C2 C1 Mn1 C5 113.8(4)
Si1 C1 Mn1 C5 -122.2(4)
C7 C8 Mn1 C2 -137.4(10)
C9 C8 Mn1 C2 108.6(10)
Si4 C8 Mn1 C2 -14.0(12)
C9 C8 Mn1 C7 -114.0(4)
Si4 C8 Mn1 C7 123.4(4)
C7 C8 Mn1 C6 37.0(2)
C9 C8 Mn1 C6 -77.0(3)
Si4 C8 Mn1 C6 160.4(3)
C7 C8 Mn1 C3 -93.0(3)
C9 C8 Mn1 C3 153.0(3)
Si4 C8 Mn1 C3 30.4(4)
C7 C8 Mn1 C1 167.4(3)
C9 C8 Mn1 C1 53.4(4)
Si4 C8 Mn1 C1 -69.2(3)
C7 C8 Mn1 C10 78.0(3)
C9 C8 Mn1 C10 -36.0(3)
Si4 C8 Mn1 C10 -158.6(3)
C7 C8 Mn1 C4 -124.6(3)
C9 C8 Mn1 C4 121.4(3)
Si4 C8 Mn1 C4 -1.3(3)
C7 C8 Mn1 C9 114.0(4)
Si4 C8 Mn1 C9 -122.6(4)
C7 C8 Mn1 C5 -162.1(2)
C9 C8 Mn1 C5 83.9(3)
Si4 C8 Mn1 C5 -38.8(3)
C9 C10 Mn1 C2 -136.7(3)
C6 C10 Mn1 C2 104.9(3)
C9 C10 Mn1 C7 78.8(3)
C6 C10 Mn1 C7 -39.6(2)
C9 C10 Mn1 C6 118.5(4)
C9 C10 Mn1 C3 -162.6(4)
C6 C10 Mn1 C3 78.9(6)
C9 C10 Mn1 C1 -98.7(3)
C6 C10 Mn1 C1 142.8(3)
C9 C10 Mn1 C8 36.9(3)
C6 C10 Mn1 C8 -81.5(3)
C9 C10 Mn1 C4 -36.6(6)
C6 C10 Mn1 C4 -155.1(4)
C6 C10 Mn1 C9 -118.5(4)
C9 C10 Mn1 C5 -61.2(3)
C6 C10 Mn1 C5 -179.6(2)
C5 C4 Mn1 C2 78.8(3)
C3 C4 Mn1 C2 -39.2(2)
C5 C4 Mn1 C7 -136.7(3)
C3 C4 Mn1 C7 105.3(3)
C5 C4 Mn1 C6 -163.1(5)
C3 C4 Mn1 C6 78.9(6)
C5 C4 Mn1 C3 118.0(4)
C5 C4 Mn1 C1 36.6(3)
C3 C4 Mn1 C1 -81.4(3)
C5 C4 Mn1 C8 -99.0(3)
C3 C4 Mn1 C8 143.1(2)
C5 C4 Mn1 C10 -36.2(6)
C3 C4 Mn1 C10 -154.2(4)
C5 C4 Mn1 C9 -61.1(3)
C3 C4 Mn1 C9 -179.1(2)
C3 C4 Mn1 C5 -118.0(4)
C10 C9 Mn1 C2 77.8(4)
C8 C9 Mn1 C2 -165.0(3)
C10 C9 Mn1 C7 -78.7(3)
C8 C9 Mn1 C7 38.6(2)
C10 C9 Mn1 C6 -36.2(3)
C8 C9 Mn1 C6 81.0(3)
C10 C9 Mn1 C3 162.2(5)
C8 C9 Mn1 C3 -80.5(6)
C10 C9 Mn1 C1 97.1(3)
C8 C9 Mn1 C1 -145.7(3)
C10 C9 Mn1 C8 -117.2(4)
C8 C9 Mn1 C10 117.2(4)
C10 C9 Mn1 C4 164.1(3)
C8 C9 Mn1 C4 -78.7(3)
C10 C9 Mn1 C5 133.3(3)
C8 C9 Mn1 C5 -109.5(3)
C4 C5 Mn1 C2 -78.7(3)
C1 C5 Mn1 C2 38.9(2)
C4 C5 Mn1 C7 78.1(4)
C1 C5 Mn1 C7 -164.3(3)
C4 C5 Mn1 C6 163.6(5)
C1 C5 Mn1 C6 -78.8(6)
C4 C5 Mn1 C3 -36.6(3)
C1 C5 Mn1 C3 81.0(3)
C4 C5 Mn1 C1 -117.6(4)
C4 C5 Mn1 C8 97.1(3)
C1 C5 Mn1 C8 -145.3(2)
C4 C5 Mn1 C10 164.2(3)
C1 C5 Mn1 C10 -78.1(3)
C1 C5 Mn1 C4 117.6(4)
C4 C5 Mn1 C9 133.5(3)
C1 C5 Mn1 C9 -108.9(3)
C5 C1 Si1 C13 -43.5(4)
C2 C1 Si1 C13 138.0(4)
Mn1 C1 Si1 C13 48.8(3)
C5 C1 Si1 C12 75.9(4)
C2 C1 Si1 C12 -102.6(4)
Mn1 C1 Si1 C12 168.2(2)
C5 C1 Si1 C11 -162.5(4)
C2 C1 Si1 C11 19.0(5)
Mn1 C1 Si1 C11 -70.1(3)
C2 C3 Si2 C15 -57.0(6)
C4 C3 Si2 C15 126.3(6)
Mn1 C3 Si2 C15 33.4(5)
C2 C3 Si2 C14 64.0(6)
C4 C3 Si2 C14 -112.6(6)
Mn1 C3 Si2 C14 154.4(4)
C2 C3 Si2 C16 -176.0(5)
C4 C3 Si2 C16 7.4(6)
Mn1 C3 Si2 C16 -85.5(5)
C10 C6 Si3 C17 -169.4(4)
C7 C6 Si3 C17 3.8(5)
Mn1 C6 Si3 C17 96.7(3)
C10 C6 Si3 C19 -49.6(4)
C7 C6 Si3 C19 123.7(4)
Mn1 C6 Si3 C19 -143.4(3)
C10 C6 Si3 C18 69.1(4)
C7 C6 Si3 C18 -117.7(4)
Mn1 C6 Si3 C18 -24.8(3)
C7 C8 Si4 C20 20.1(5)
C9 C8 Si4 C20 -161.0(4)
Mn1 C8 Si4 C20 -68.9(3)
C7 C8 Si4 C21 141.5(4)
C9 C8 Si4 C21 -39.6(5)
Mn1 C8 Si4 C21 52.5(3)
C7 C8 Si4 C22 -101.1(4)
C9 C8 Si4 C22 77.8(5)
Mn1 C8 Si4 C22 169.9(3)
